data_4085742
loop_
_publ_author_name
'Li, Minliang'
'Song, Haibin'
'Wang, Baiquan'

_publ_section_title
;
 Synthesis, Structures, and Norbornene Polymerization Behavior of
 N-Heterocyclic Carbene-Sulfonate-Ligated Palladacycles
;
_journal_issue 10
_journal_name_full Organometallics
_journal_page_first 1969
_journal_paper_doi 10.1021/acs.organomet.5b00214
_journal_volume 34
_journal_year 2015
_chemical_formula_sum 'C14 H20 N2 O4 S'
_chemical_formula_weight 312.38
_chemical_name_systematic
; 
 ? 
;
_space_group_IT_number 2
_symmetry_cell_setting triclinic
_symmetry_space_group_name_Hall '-P 1'
_symmetry_space_group_name_H-M 'P -1'
_atom_sites_solution_hydrogens geom
_atom_sites_solution_primary direct
_atom_sites_solution_secondary difmap
_audit_creation_method SHELXL-97
_cell_angle_alpha 86.318(12)
_cell_angle_beta 85.021(13)
_cell_angle_gamma 69.372(10)
_cell_formula_units_Z 2
_cell_length_a 6.7439(16)
_cell_length_b 9.438(2)
_cell_length_c 12.875(4)
_cell_measurement_reflns_used 2544
_cell_measurement_temperature 113(2)
_cell_measurement_theta_max 27.9
_cell_measurement_theta_min 1.6
_cell_volume 763.5(3)
_computing_cell_refinement CrystalClear
_computing_data_collection CrystalClear
_computing_data_reduction CrystalClear
_computing_molecular_graphics 'Bruker SHELXTL'
_computing_publication_material 'CrystalStructure 3.8'
_computing_structure_refinement 'SHELXL-97 (Sheldrick, 1997)'
_computing_structure_solution 'SHELXS-97 (Sheldrick, 1990)'
_diffrn_ambient_temperature 113(2)
_diffrn_detector_area_resol_mean 14.22
_diffrn_measured_fraction_theta_full 0.995
_diffrn_measured_fraction_theta_max 0.995
_diffrn_measurement_device_type 'Rigaku Saturn724 CCD'
_diffrn_measurement_method '\w and \f scans'
_diffrn_radiation_monochromator multilayer
_diffrn_radiation_source 'rotating anode'
_diffrn_radiation_type MoK\a
_diffrn_radiation_wavelength 0.71073
_diffrn_reflns_av_R_equivalents 0.0344
_diffrn_reflns_av_sigmaI/netI 0.0509
_diffrn_reflns_limit_h_max 8
_diffrn_reflns_limit_h_min -8
_diffrn_reflns_limit_k_max 12
_diffrn_reflns_limit_k_min -12
_diffrn_reflns_limit_l_max 16
_diffrn_reflns_limit_l_min -16
_diffrn_reflns_number 9875
_diffrn_reflns_theta_full 27.91
_diffrn_reflns_theta_max 27.91
_diffrn_reflns_theta_min 1.59
_diffrn_standards_decay_% 0
_diffrn_standards_interval_count 0
_diffrn_standards_interval_time 0
_diffrn_standards_number 0
_exptl_absorpt_coefficient_mu 0.229
_exptl_absorpt_correction_T_max 0.9775
_exptl_absorpt_correction_T_min 0.9556
_exptl_absorpt_correction_type multi-scan
_exptl_absorpt_process_details CrystalClear
_exptl_crystal_colour Colorless
_exptl_crystal_density_diffrn 1.359
_exptl_crystal_density_method 'not measured'
_exptl_crystal_description Prism
_exptl_crystal_F_000 332
_exptl_crystal_size_max 0.20
_exptl_crystal_size_mid 0.12
_exptl_crystal_size_min 0.10
_refine_diff_density_max 0.276
_refine_diff_density_min -0.432
_refine_diff_density_rms 0.055
_refine_ls_extinction_method none
_refine_ls_goodness_of_fit_ref 0.974
_refine_ls_hydrogen_treatment mixed
_refine_ls_matrix_type full
_refine_ls_number_parameters 202
_refine_ls_number_reflns 3635
_refine_ls_number_restraints 3
_refine_ls_restrained_S_all 0.974
_refine_ls_R_factor_all 0.0435
_refine_ls_R_factor_gt 0.0327
_refine_ls_shift/su_max 0.001
_refine_ls_shift/su_mean 0.000
_refine_ls_structure_factor_coef Fsqd
_refine_ls_weighting_details 'calc w=1/[\s^2^(Fo^2^)+(0.0510P)^2^+0.0000P] where P=(Fo^2^+2Fc^2^)/3'
_refine_ls_weighting_scheme calc
_refine_ls_wR_factor_gt 0.0894
_refine_ls_wR_factor_ref 0.0930
_reflns_number_gt 2570
_reflns_number_total 3635
_reflns_threshold_expression >2sigma(I)
_cod_data_source_file om5b00214_si_001.cif
_cod_data_source_block 5a
_cod_depositor_comments
;
The following automatic conversions were performed:

'_symmetry_cell_setting' value 'Triclinic' changed to 'triclinic'
according to
/usr/data/users/saulius/crontab/automatic-downloads/rss-feeds/ACS/lib/dictionaries/cif_core.dic
dictionary named 'cif_core.dic' version 2.4.2 from 2011-04-26.

Automatic conversion script
Id: cif_fix_values 3271 2015-04-21 07:52:19Z andrius 

 Adding full bibliography for 4085742--4085745.cif.
;
_cod_original_cell_volume 763.6(3)
_cod_original_sg_symbol_H-M P-1
_cod_database_code 4085742

loop_
_symmetry_equiv_pos_as_xyz
'x, y, z'
'-x, -y, -z'

loop_
_atom_site_label
_atom_site_type_symbol
_atom_site_fract_x
_atom_site_fract_y
_atom_site_fract_z
_atom_site_U_iso_or_equiv
_atom_site_adp_type
_atom_site_occupancy
_atom_site_symmetry_multiplicity
_atom_site_calc_flag
_atom_site_refinement_flags
S1 S 1.02807(5) 0.30032(4) 0.68999(3) 0.01696(11) Uani 1 1 d .
O1 O 1.10731(16) 0.40642(11) 0.73361(7) 0.0225(2) Uani 1 1 d .
O2 O 1.19079(16) 0.15476(11) 0.66994(8) 0.0242(3) Uani 1 1 d .
O3 O 0.90228(17) 0.36505(13) 0.60149(8) 0.0274(3) Uani 1 1 d .
N1 N 0.66808(17) 0.17357(13) 0.66678(9) 0.0158(3) Uani 1 1 d .
N2 N 0.55457(18) 0.21273(14) 0.51277(9) 0.0178(3) Uani 1 1 d .
C1 C 0.8854(2) 0.28015(15) 0.89358(10) 0.0156(3) Uani 1 1 d .
H1 H 0.9890 0.3225 0.9070 0.019 Uiso 1 1 calc R
C2 C 0.8546(2) 0.26043(15) 0.79091(10) 0.0144(3) Uani 1 1 d .
C3 C 0.7006(2) 0.20058(15) 0.77160(10) 0.0154(3) Uani 1 1 d .
C4 C 0.5778(2) 0.16342(16) 0.85302(11) 0.0193(3) Uani 1 1 d .
H4 H 0.4702 0.1251 0.8394 0.023 Uiso 1 1 calc R
C5 C 0.6132(2) 0.18263(16) 0.95447(11) 0.0201(3) Uani 1 1 d .
H5 H 0.5292 0.1563 1.0101 0.024 Uiso 1 1 calc R
C6 C 0.7687(2) 0.23958(15) 0.97758(10) 0.0156(3) Uani 1 1 d .
C7 C 0.8034(2) 0.26268(16) 1.09043(10) 0.0183(3) Uani 1 1 d .
C8 C 0.6350(3) 0.41060(18) 1.12701(12) 0.0362(4) Uani 1 1 d .
H8A H 0.6492 0.4953 1.0827 0.054 Uiso 1 1 calc R
H8B H 0.6545 0.4258 1.1995 0.054 Uiso 1 1 calc R
H8C H 0.4934 0.4056 1.1223 0.054 Uiso 1 1 calc R
C9 C 0.7844(3) 0.13267(19) 1.16189(12) 0.0348(4) Uani 1 1 d .
H9A H 0.6378 0.1344 1.1658 0.052 Uiso 1 1 calc R
H9B H 0.8231 0.1436 1.2318 0.052 Uiso 1 1 calc R
H9C H 0.8800 0.0363 1.1341 0.052 Uiso 1 1 calc R
C10 C 1.0239(3) 0.2708(2) 1.10038(13) 0.0407(5) Uani 1 1 d .
H10A H 1.1328 0.1796 1.0722 0.061 Uiso 1 1 calc R
H10B H 1.0446 0.2776 1.1740 0.061 Uiso 1 1 calc R
H10C H 1.0353 0.3605 1.0612 0.061 Uiso 1 1 calc R
C11 C 0.7723(2) 0.04261(16) 0.61305(11) 0.0200(3) Uani 1 1 d .
H11 H 0.8746 -0.0476 0.6390 0.024 Uiso 1 1 calc R
C12 C 0.7006(2) 0.06774(17) 0.51682(11) 0.0208(3) Uani 1 1 d .
H12 H 0.7428 -0.0016 0.4619 0.025 Uiso 1 1 calc R
C13 C 0.5379(2) 0.27442(16) 0.60398(10) 0.0168(3) Uani 1 1 d .
H13 H 0.4481 0.3739 0.6216 0.020 Uiso 1 1 calc R
C14 C 0.4345(2) 0.28653(19) 0.42267(12) 0.0270(4) Uani 1 1 d .
H14A H 0.3314 0.3854 0.4422 0.041 Uiso 1 1 calc R
H14B H 0.3596 0.2231 0.4001 0.041 Uiso 1 1 calc R
H14C H 0.5325 0.3005 0.3655 0.041 Uiso 1 1 calc R
O4 O 0.09929(19) 0.67580(13) 0.61568(9) 0.0304(3) Uani 1 1 d D
H4A H 0.073(3) 0.673(2) 0.5514(13) 0.046(6) Uiso 1 1 d D
H4B H 0.097(3) 0.593(2) 0.6509(14) 0.069(7) Uiso 1 1 d D

loop_
_atom_site_aniso_label
_atom_site_aniso_U_11
_atom_site_aniso_U_22
_atom_site_aniso_U_33
_atom_site_aniso_U_23
_atom_site_aniso_U_13
_atom_site_aniso_U_12
S1 0.0209(2) 0.01971(19) 0.01352(18) -0.00155(13) 0.00115(13) -0.01154(15)
O1 0.0306(6) 0.0238(6) 0.0201(5) -0.0050(4) 0.0029(4) -0.0186(5)
O2 0.0239(6) 0.0218(6) 0.0278(6) -0.0089(4) 0.0100(4) -0.0104(5)
O3 0.0323(6) 0.0387(7) 0.0168(5) 0.0082(5) -0.0055(4) -0.0198(5)
N1 0.0158(6) 0.0178(6) 0.0152(6) -0.0023(5) -0.0010(5) -0.0075(5)
N2 0.0170(6) 0.0237(7) 0.0155(6) -0.0014(5) -0.0003(5) -0.0105(5)
C1 0.0177(7) 0.0131(6) 0.0163(7) -0.0026(5) -0.0016(5) -0.0053(6)
C2 0.0151(7) 0.0115(6) 0.0153(7) -0.0003(5) 0.0007(5) -0.0034(5)
C3 0.0171(7) 0.0145(7) 0.0138(7) -0.0024(5) -0.0019(5) -0.0038(6)
C4 0.0193(7) 0.0210(8) 0.0198(7) -0.0015(6) -0.0010(6) -0.0098(6)
C5 0.0219(8) 0.0231(8) 0.0159(7) 0.0012(6) 0.0021(6) -0.0097(6)
C6 0.0173(7) 0.0111(6) 0.0152(7) -0.0010(5) -0.0001(5) -0.0010(5)
C7 0.0215(8) 0.0174(7) 0.0130(7) -0.0011(5) -0.0014(5) -0.0030(6)
C8 0.0473(11) 0.0253(9) 0.0243(9) -0.0088(7) -0.0123(8) 0.0053(8)
C9 0.0603(12) 0.0268(9) 0.0178(8) 0.0052(6) -0.0075(8) -0.0158(9)
C10 0.0355(10) 0.0736(14) 0.0195(9) -0.0047(8) -0.0045(7) -0.0261(10)
C11 0.0193(7) 0.0170(7) 0.0235(7) -0.0055(6) -0.0001(6) -0.0054(6)
C12 0.0195(8) 0.0245(8) 0.0204(7) -0.0074(6) 0.0010(6) -0.0095(6)
C13 0.0149(7) 0.0184(7) 0.0182(7) -0.0001(5) -0.0008(5) -0.0074(6)
C14 0.0272(9) 0.0380(10) 0.0195(8) 0.0041(7) -0.0086(6) -0.0149(7)
O4 0.0460(7) 0.0340(7) 0.0206(6) 0.0036(5) -0.0058(5) -0.0255(6)

loop_
_atom_type_symbol
_atom_type_description
_atom_type_scat_dispersion_real
_atom_type_scat_dispersion_imag
_atom_type_scat_source
C C 0.0033 0.0016 'International Tables Vol C Tables 4.2.6.8 and 6.1.1.4'
H H 0.0000 0.0000 'International Tables Vol C Tables 4.2.6.8 and 6.1.1.4'
N N 0.0061 0.0033 'International Tables Vol C Tables 4.2.6.8 and 6.1.1.4'
O O 0.0106 0.0060 'International Tables Vol C Tables 4.2.6.8 and 6.1.1.4'
S S 0.1246 0.1234 'International Tables Vol C Tables 4.2.6.8 and 6.1.1.4'

loop_
_geom_angle_atom_site_label_1
_geom_angle_atom_site_label_2
_geom_angle_atom_site_label_3
_geom_angle
O2 S1 O3 113.25(7)
O2 S1 O1 113.31(6)
O3 S1 O1 112.67(7)
O2 S1 C2 104.35(6)
O3 S1 C2 107.05(7)
O1 S1 C2 105.30(6)
C13 N1 C11 108.74(12)
C13 N1 C3 124.96(12)
C11 N1 C3 126.23(12)
C13 N2 C12 108.95(12)
C13 N2 C14 125.34(13)
C12 N2 C14 125.70(12)
C2 C1 C6 121.89(13)
C2 C1 H1 119.1
C6 C1 H1 119.1
C1 C2 C3 118.88(12)
C1 C2 S1 118.23(11)
C3 C2 S1 122.74(10)
C4 C3 C2 120.67(12)
C4 C3 N1 118.55(12)
C2 C3 N1 120.77(12)
C5 C4 C3 119.28(13)
C5 C4 H4 120.4
C3 C4 H4 120.4
C4 C5 C6 122.00(13)
C4 C5 H5 119.0
C6 C5 H5 119.0
C1 C6 C5 117.24(12)
C1 C6 C7 121.40(12)
C5 C6 C7 121.31(12)
C9 C7 C8 109.01(13)
C9 C7 C6 110.85(12)
C8 C7 C6 108.79(12)
C9 C7 C10 107.51(14)
C8 C7 C10 108.89(13)
C6 C7 C10 111.74(12)
C7 C8 H8A 109.5
C7 C8 H8B 109.5
H8A C8 H8B 109.5
C7 C8 H8C 109.5
H8A C8 H8C 109.5
H8B C8 H8C 109.5
C7 C9 H9A 109.5
C7 C9 H9B 109.5
H9A C9 H9B 109.5
C7 C9 H9C 109.5
H9A C9 H9C 109.5
H9B C9 H9C 109.5
C7 C10 H10A 109.5
C7 C10 H10B 109.5
H10A C10 H10B 109.5
C7 C10 H10C 109.5
H10A C10 H10C 109.5
H10B C10 H10C 109.5
C12 C11 N1 106.69(13)
C12 C11 H11 126.7
N1 C11 H11 126.7
C11 C12 N2 107.22(12)
C11 C12 H12 126.4
N2 C12 H12 126.4
N2 C13 N1 108.39(12)
N2 C13 H13 125.8
N1 C13 H13 125.8
N2 C14 H14A 109.5
N2 C14 H14B 109.5
H14A C14 H14B 109.5
N2 C14 H14C 109.5
H14A C14 H14C 109.5
H14B C14 H14C 109.5
H4A O4 H4B 110.9(15)

loop_
_geom_bond_atom_site_label_1
_geom_bond_atom_site_label_2
_geom_bond_distance
S1 O2 1.4465(11)
S1 O3 1.4507(11)
S1 O1 1.4509(10)
S1 C2 1.7839(14)
N1 C13 1.3289(18)
N1 C11 1.3833(17)
N1 C3 1.4386(17)
N2 C13 1.3227(17)
N2 C12 1.3766(19)
N2 C14 1.4656(18)
C1 C2 1.3900(18)
C1 C6 1.3955(19)
C1 H1 0.9500
C2 C3 1.3911(18)
C3 C4 1.3840(19)
C4 C5 1.3824(19)
C4 H4 0.9500
C5 C6 1.3962(19)
C5 H5 0.9500
C6 C7 1.5325(19)
C7 C9 1.521(2)
C7 C8 1.528(2)
C7 C10 1.533(2)
C8 H8A 0.9800
C8 H8B 0.9800
C8 H8C 0.9800
C9 H9A 0.9800
C9 H9B 0.9800
C9 H9C 0.9800
C10 H10A 0.9800
C10 H10B 0.9800
C10 H10C 0.9800
C11 C12 1.346(2)
C11 H11 0.9500
C12 H12 0.9500
C13 H13 0.9500
C14 H14A 0.9800
C14 H14B 0.9800
C14 H14C 0.9800
O4 H4A 0.864(17)
O4 H4B 0.881(18)

loop_
_geom_hbond_atom_site_label_D
_geom_hbond_atom_site_label_H
_geom_hbond_atom_site_label_A
_geom_hbond_distance_DH
_geom_hbond_distance_HA
_geom_hbond_distance_DA
_geom_hbond_angle_DHA
_geom_hbond_site_symmetry_A
O4 H4A O3 0.864(17) 2.007(18) 2.8485(17) 164.4(18) 2_666
O4 H4B O1 0.881(18) 1.982(18) 2.8624(17) 176.9(19) 1_455
O4 H4B S1 0.881(18) 2.97(2) 3.7932(15) 157.2(16) 1_455

loop_
_geom_torsion_atom_site_label_1
_geom_torsion_atom_site_label_2
_geom_torsion_atom_site_label_3
_geom_torsion_atom_site_label_4
_geom_torsion
C6 C1 C2 C3 1.0(2)
C6 C1 C2 S1 -174.54(10)
O2 S1 C2 C1 95.35(11)
O3 S1 C2 C1 -144.33(11)
O1 S1 C2 C1 -24.21(12)
O2 S1 C2 C3 -79.97(12)
O3 S1 C2 C3 40.34(13)
O1 S1 C2 C3 160.46(11)
C1 C2 C3 C4 1.0(2)
S1 C2 C3 C4 176.30(11)
C1 C2 C3 N1 -177.94(12)
S1 C2 C3 N1 -2.65(19)
C13 N1 C3 C4 92.55(17)
C11 N1 C3 C4 -90.56(17)
C13 N1 C3 C2 -88.48(17)
C11 N1 C3 C2 88.41(17)
C2 C3 C4 C5 -1.7(2)
N1 C3 C4 C5 177.27(12)
C3 C4 C5 C6 0.5(2)
C2 C1 C6 C5 -2.1(2)
C2 C1 C6 C7 -179.67(12)
C4 C5 C6 C1 1.4(2)
C4 C5 C6 C7 178.95(13)
C1 C6 C7 C9 -142.70(14)
C5 C6 C7 C9 39.87(18)
C1 C6 C7 C8 97.45(16)
C5 C6 C7 C8 -79.99(17)
C1 C6 C7 C10 -22.81(19)
C5 C6 C7 C10 159.76(14)
C13 N1 C11 C12 -0.17(16)
C3 N1 C11 C12 -177.48(13)
N1 C11 C12 N2 0.06(15)
C13 N2 C12 C11 0.08(16)
C14 N2 C12 C11 -179.15(13)
C12 N2 C13 N1 -0.19(16)
C14 N2 C13 N1 179.05(12)
C11 N1 C13 N2 0.22(16)
C3 N1 C13 N2 177.57(11)
